data_4510504
loop_
_publ_author_name
'Thu\'ery, Pierre'

_publ_section_title
;
 Increasing Complexity in the Uranyl Ion--Kemp&#x2019;s Triacid System:
 From One- and Two-Dimensional Polymers to Uranyl--Copper(II) Dodeca- and
 Hexadecanuclear Species
;
_journal_issue 5
_journal_name_full 'Crystal Growth &amp; Design'
_journal_page_first 2665
_journal_paper_doi 10.1021/cg500353k
_journal_volume 14
_journal_year 2014
_chemical_formula_sum 'C72 H110 O61 U8'
_chemical_formula_weight 3855.84
_space_group_IT_number 14
_symmetry_cell_setting monoclinic
_symmetry_space_group_name_Hall '-P 2yn'
_symmetry_space_group_name_H-M 'P 1 21/n 1'
_atom_sites_solution_hydrogens geom
_atom_sites_solution_primary direct
_atom_sites_solution_secondary difmap
_audit_creation_method SHELXL-97
_cell_angle_alpha 90.00
_cell_angle_beta 94.5172(11)
_cell_angle_gamma 90.00
_cell_formula_units_Z 2
_cell_length_a 19.2648(4)
_cell_length_b 14.8909(2)
_cell_length_c 20.4180(4)
_cell_measurement_reflns_used 217252
_cell_measurement_temperature 150(2)
_cell_measurement_theta_max 30.51
_cell_measurement_theta_min 2.42
_cell_volume 5839.12(18)
_computing_cell_refinement 'HKL2000 (Otwinowski & Minor, 1997)'
_computing_data_collection 'COLLECT (Nonius, 1998)'
_computing_data_reduction 'HKL2000 (Otwinowski & Minor, 1997)'
_computing_molecular_graphics 'SHELXTL (Sheldrick, 2008)'
_computing_publication_material 'SHELXTL (Sheldrick, 2008); PLATON (Spek, 2003)'
_computing_structure_refinement 'SHELXL-97 (Sheldrick, 2008)'
_computing_structure_solution 'SHELXS-97 (Sheldrick, 2008)'
_diffrn_ambient_temperature 150(2)
_diffrn_measured_fraction_theta_full 0.998
_diffrn_measured_fraction_theta_max 0.998
_diffrn_measurement_device_type 'Nonius Kappa-CCD area-detector diffractometer'
_diffrn_measurement_method 'two \f and five \w scans with 2\% steps (477 frames)'
_diffrn_radiation_monochromator graphite
_diffrn_radiation_source 'fine-focus sealed tube'
_diffrn_radiation_type MoK\a
_diffrn_radiation_wavelength 0.71073
_diffrn_reflns_av_R_equivalents 0.0421
_diffrn_reflns_av_unetI/netI 0.0469
_diffrn_reflns_limit_h_max 27
_diffrn_reflns_limit_h_min -27
_diffrn_reflns_limit_k_max 21
_diffrn_reflns_limit_k_min -21
_diffrn_reflns_limit_l_max 29
_diffrn_reflns_limit_l_min -29
_diffrn_reflns_number 217252
_diffrn_reflns_theta_full 30.51
_diffrn_reflns_theta_max 30.51
_diffrn_reflns_theta_min 2.42
_diffrn_standards_decay_% 0
_diffrn_standards_interval_time 0
_diffrn_standards_number 0
_exptl_absorpt_coefficient_mu 11.141
_exptl_absorpt_correction_T_max 0.235
_exptl_absorpt_correction_T_min 0.116
_exptl_absorpt_correction_type multi-scan
_exptl_absorpt_process_details 'SCALEPACK (Otwinowski & Minor, 1997)'
_exptl_crystal_colour 'translucent yellow'
_exptl_crystal_density_diffrn 2.193
_exptl_crystal_density_method 'not measured'
_exptl_crystal_description parallelepiped
_exptl_crystal_F_000 3532
_exptl_crystal_size_max 0.17
_exptl_crystal_size_mid 0.15
_exptl_crystal_size_min 0.13
_refine_diff_density_max 1.913
_refine_diff_density_min -1.500
_refine_diff_density_rms 0.205
_refine_ls_extinction_method none
_refine_ls_goodness_of_fit_ref 1.135
_refine_ls_hydrogen_treatment constr
_refine_ls_matrix_type full
_refine_ls_number_parameters 664
_refine_ls_number_reflns 17798
_refine_ls_number_restraints 0
_refine_ls_restrained_S_all 1.135
_refine_ls_R_factor_all 0.0441
_refine_ls_R_factor_gt 0.0330
_refine_ls_shift/su_max 0.001
_refine_ls_shift/su_mean 0.000
_refine_ls_structure_factor_coef Fsqd
_refine_ls_weighting_details 'calc w=1/[\s^2^(Fo^2^)+(0.0341P)^2^+17.6003P] where P=(Fo^2^+2Fc^2^)/3'
_refine_ls_weighting_scheme calc
_refine_ls_wR_factor_gt 0.0890
_refine_ls_wR_factor_ref 0.0918
_reflns_number_gt 15104
_reflns_number_total 17798
_reflns_threshold_expression >2sigma(I)
_cod_data_source_file cg500353k_si_002.cif
_cod_data_source_block 6
_cod_depositor_comments 'Adding full bibliography for 4510499--4510507.cif.'
_cod_original_sg_symbol_H-M 'P 21/n'
_cod_database_code 4510504

loop_
_symmetry_equiv_pos_as_xyz
'x, y, z'
'-x+1/2, y+1/2, -z+1/2'
'-x, -y, -z'
'x-1/2, -y-1/2, z-1/2'

loop_
_atom_site_label
_atom_site_type_symbol
_atom_site_fract_x
_atom_site_fract_y
_atom_site_fract_z
_atom_site_U_iso_or_equiv
_atom_site_adp_type
_atom_site_occupancy
_atom_site_symmetry_multiplicity
_atom_site_calc_flag
_atom_site_refinement_flags
U1 U 0.967679(9) 0.788033(14) 0.350829(9) 0.02174(5) Uani 1 1 d .
U2 U 1.118731(9) 0.762915(14) 0.594708(9) 0.02147(5) Uani 1 1 d .
U3 U 1.236313(10) 1.037778(14) 0.520932(9) 0.02370(5) Uani 1 1 d .
U4 U 0.906249(10) 0.882603(14) 0.690945(9) 0.02309(5) Uani 1 1 d .
O1 O 0.9782(2) 0.8753(3) 0.4086(2) 0.0345(9) Uani 1 1 d .
O2 O 0.9586(2) 0.7009(3) 0.2928(2) 0.0322(9) Uani 1 1 d .
O3 O 1.08783(19) 0.8562(3) 0.54739(18) 0.0265(8) Uani 1 1 d .
O4 O 1.1464(2) 0.6678(3) 0.64212(19) 0.0317(9) Uani 1 1 d .
O5 O 1.14512(19) 1.0467(3) 0.50456(19) 0.0286(8) Uani 1 1 d .
O6 O 1.3276(2) 1.0283(3) 0.5391(2) 0.0337(9) Uani 1 1 d .
O7 O 0.9547(2) 0.9260(3) 0.62856(18) 0.0311(9) Uani 1 1 d .
O8 O 0.8575(2) 0.8402(3) 0.7543(2) 0.0339(9) Uani 1 1 d .
O9 O 1.07907(19) 0.8298(3) 0.30509(19) 0.0278(8) Uani 1 1 d .
O10 O 1.08890(19) 0.7360(3) 0.38639(19) 0.0304(9) Uani 1 1 d .
O11 O 1.20450(19) 0.7444(3) 0.51685(18) 0.0264(8) Uani 1 1 d .
O12 O 1.2292(2) 0.8865(3) 0.4954(2) 0.0366(10) Uani 1 1 d .
O13 O 1.2569(2) 1.0209(3) 0.41071(18) 0.0287(8) Uani 1 1 d .
O14 O 1.1753(2) 0.9980(3) 0.3306(2) 0.0379(10) Uani 1 1 d .
O15 O 0.96631(19) 0.6772(3) 0.44085(19) 0.0305(9) Uani 1 1 d .
O16 O 0.86495(19) 0.7329(3) 0.40980(19) 0.0280(8) Uani 1 1 d .
O17 O 1.0019(2) 0.7084(3) 0.5894(2) 0.0325(9) Uani 1 1 d .
O18 O 0.94553(19) 0.7331(3) 0.67818(18) 0.0259(8) Uani 1 1 d .
O19 O 0.8323(2) 0.8123(3) 0.6102(2) 0.0374(10) Uani 1 1 d .
O20 O 0.7607(2) 0.8120(3) 0.52054(18) 0.0274(8) Uani 1 1 d .
O21 O 1.21687(18) 0.8383(3) 0.64034(18) 0.0253(8) Uani 1 1 d .
O22 O 1.2171(2) 0.9861(3) 0.62846(19) 0.0355(10) Uani 1 1 d .
O23 O 1.08838(19) 0.8352(3) 0.68921(19) 0.0333(10) Uani 1 1 d .
O24 O 1.01365(19) 0.8779(3) 0.75903(18) 0.0258(8) Uani 1 1 d .
O25 O 1.14301(19) 1.1456(3) 0.69260(19) 0.0301(9) Uani 1 1 d .
O26 O 1.05184(19) 1.0939(3) 0.73717(19) 0.0299(9) Uani 1 1 d .
O27 O 1.08933(19) 0.6577(3) 0.50391(17) 0.0251(8) Uani 1 1 d .
H27A H 1.0998 0.6816 0.4693 0.030 Uiso 1 1 d R
H27B H 1.0465 0.6413 0.4857 0.030 Uiso 1 1 d R
O28 O 1.24478(19) 1.1570(3) 0.60738(18) 0.0279(8) Uani 1 1 d .
H28A H 1.2268 1.2071 0.5915 0.033 Uiso 1 1 d R
H28B H 1.2196 1.1406 0.6329 0.033 Uiso 1 1 d R
O29 O 0.92862(19) 1.0160(3) 0.76308(18) 0.0271(8) Uani 1 1 d .
H29A H 0.9092 1.0608 0.7443 0.033 Uiso 1 1 d R
H29B H 0.9699 1.0141 0.7762 0.033 Uiso 1 1 d R
O30 O 1.0000 1.0000 0.5000 0.0348(13) Uani 1 2 d S
O31 O 1.0606(6) 0.6430(9) 0.7581(6) 0.063(3) Uani 0.50 1 d P
O32 O 1.0534(10) 0.5936(17) 0.8885(9) 0.057(6) Uani 0.25 1 d P
O33 O 0.9793(9) 0.4412(14) 0.8888(8) 0.039(4) Uani 0.25 1 d P
C1 C 1.1904(3) 0.7540(4) 0.3234(2) 0.0229(10) Uani 1 1 d .
C2 C 1.2360(3) 0.7090(4) 0.3795(3) 0.0262(11) Uani 1 1 d .
H2A H 1.2055 0.6705 0.4044 0.031 Uiso 1 1 calc R
H2B H 1.2694 0.6689 0.3595 0.031 Uiso 1 1 calc R
C3 C 1.2776(3) 0.7701(4) 0.4289(3) 0.0236(10) Uani 1 1 d .
C4 C 1.3142(3) 0.8451(4) 0.3940(3) 0.0247(10) Uani 1 1 d .
H4A H 1.3555 0.8188 0.3752 0.030 Uiso 1 1 calc R
H4B H 1.3315 0.8895 0.4275 0.030 Uiso 1 1 calc R
C5 C 1.2721(3) 0.8958(4) 0.3390(2) 0.0237(10) Uani 1 1 d .
C6 C 1.2299(3) 0.8315(4) 0.2928(2) 0.0258(11) Uani 1 1 d .
H6A H 1.2621 0.8049 0.2627 0.031 Uiso 1 1 calc R
H6B H 1.1955 0.8677 0.2656 0.031 Uiso 1 1 calc R
C7 C 1.1169(3) 0.7773(4) 0.3416(2) 0.0235(10) Uani 1 1 d .
C8 C 1.1736(3) 0.6834(4) 0.2686(3) 0.0308(12) Uani 1 1 d .
H8A H 1.1423 0.7100 0.2336 0.046 Uiso 1 1 calc R
H8B H 1.1511 0.6312 0.2870 0.046 Uiso 1 1 calc R
H8C H 1.2169 0.6645 0.2504 0.046 Uiso 1 1 calc R
C9 C 1.2334(3) 0.8043(4) 0.4838(3) 0.0252(11) Uani 1 1 d .
C10 C 1.3342(3) 0.7116(5) 0.4665(3) 0.0352(13) Uani 1 1 d .
H10A H 1.3119 0.6668 0.4930 0.053 Uiso 1 1 calc R
H10B H 1.3647 0.7499 0.4952 0.053 Uiso 1 1 calc R
H10C H 1.3618 0.6810 0.4349 0.053 Uiso 1 1 calc R
C11 C 1.2298(3) 0.9758(4) 0.3630(3) 0.0247(10) Uani 1 1 d .
C12 C 1.3250(3) 0.9448(4) 0.2981(3) 0.0295(12) Uani 1 1 d .
H12A H 1.3486 0.9920 0.3248 0.044 Uiso 1 1 calc R
H12B H 1.3004 0.9716 0.2590 0.044 Uiso 1 1 calc R
H12C H 1.3595 0.9016 0.2845 0.044 Uiso 1 1 calc R
C13 C 0.8666(3) 0.6042(3) 0.4834(2) 0.0222(10) Uani 1 1 d .
C14 C 0.9136(3) 0.5662(4) 0.5420(2) 0.0235(10) Uani 1 1 d .
H14A H 0.9033 0.5013 0.5454 0.028 Uiso 1 1 calc R
H14B H 0.9625 0.5715 0.5309 0.028 Uiso 1 1 calc R
C15 C 0.9089(3) 0.6078(4) 0.6108(2) 0.0235(10) Uani 1 1 d .
C16 C 0.8326(3) 0.6230(4) 0.6245(2) 0.0247(11) Uani 1 1 d .
H16A H 0.8318 0.6585 0.6654 0.030 Uiso 1 1 calc R
H16B H 0.8116 0.5638 0.6328 0.030 Uiso 1 1 calc R
C17 C 0.7860(3) 0.6707(4) 0.5706(2) 0.0244(10) Uani 1 1 d .
C18 C 0.7933(3) 0.6243(4) 0.5036(2) 0.0244(10) Uani 1 1 d .
H18A H 0.7675 0.5667 0.5037 0.029 Uiso 1 1 calc R
H18B H 0.7695 0.6624 0.4690 0.029 Uiso 1 1 calc R
C19 C 0.9006(3) 0.6780(4) 0.4456(2) 0.0249(10) Uani 1 1 d .
C20 C 0.8584(3) 0.5272(4) 0.4302(3) 0.0298(12) Uani 1 1 d .
H20A H 0.8302 0.5491 0.3915 0.045 Uiso 1 1 calc R
H20B H 0.8354 0.4753 0.4486 0.045 Uiso 1 1 calc R
H20C H 0.9045 0.5095 0.4176 0.045 Uiso 1 1 calc R
C21 C 0.9545(3) 0.6902(4) 0.6261(2) 0.0227(10) Uani 1 1 d .
C22 C 0.9413(3) 0.5380(4) 0.6608(3) 0.0277(11) Uani 1 1 d .
H22A H 0.9906 0.5295 0.6537 0.042 Uiso 1 1 calc R
H22B H 0.9167 0.4806 0.6545 0.042 Uiso 1 1 calc R
H22C H 0.9370 0.5597 0.7056 0.042 Uiso 1 1 calc R
C23 C 0.7957(3) 0.7721(4) 0.5665(3) 0.0233(10) Uani 1 1 d .
C24 C 0.7092(3) 0.6594(4) 0.5874(3) 0.0311(12) Uani 1 1 d .
H24A H 0.7020 0.6923 0.6279 0.047 Uiso 1 1 calc R
H24B H 0.6992 0.5955 0.5936 0.047 Uiso 1 1 calc R
H24C H 0.6779 0.6832 0.5514 0.047 Uiso 1 1 calc R
C25 C 1.2427(3) 0.9258(4) 0.7372(2) 0.0248(10) Uani 1 1 d .
C26 C 1.2069(3) 0.8571(4) 0.7786(3) 0.0253(10) Uani 1 1 d .
H26A H 1.2374 0.8465 0.8192 0.030 Uiso 1 1 calc R
H26B H 1.2039 0.7998 0.7540 0.030 Uiso 1 1 calc R
C27 C 1.1332(3) 0.8799(4) 0.7990(2) 0.0245(10) Uani 1 1 d .
C28 C 1.1316(3) 0.9756(4) 0.8267(2) 0.0268(11) Uani 1 1 d .
H28C H 1.1545 0.9742 0.8718 0.032 Uiso 1 1 calc R
H28D H 1.0823 0.9920 0.8304 0.032 Uiso 1 1 calc R
C29 C 1.1656(3) 1.0519(4) 0.7890(2) 0.0241(10) Uani 1 1 d .
C30 C 1.2359(3) 1.0221(4) 0.7660(3) 0.0274(11) Uani 1 1 d .
H30A H 1.2711 1.0279 0.8038 0.033 Uiso 1 1 calc R
H30B H 1.2489 1.0654 0.7322 0.033 Uiso 1 1 calc R
C31 C 1.2222(3) 0.9168(4) 0.6637(2) 0.0227(10) Uani 1 1 d .
C32 C 1.3226(3) 0.9030(4) 0.7397(3) 0.0313(12) Uani 1 1 d .
H32A H 1.3291 0.8455 0.7176 0.047 Uiso 1 1 calc R
H32B H 1.3415 0.8989 0.7856 0.047 Uiso 1 1 calc R
H32C H 1.3470 0.9504 0.7174 0.047 Uiso 1 1 calc R
C33 C 1.0753(3) 0.8652(4) 0.7442(2) 0.0233(10) Uani 1 1 d .
C34 C 1.1173(3) 0.8145(4) 0.8545(3) 0.0338(13) Uani 1 1 d .
H34A H 1.1517 0.8227 0.8920 0.051 Uiso 1 1 calc R
H34B H 1.1194 0.7526 0.8385 0.051 Uiso 1 1 calc R
H34C H 1.0706 0.8267 0.8682 0.051 Uiso 1 1 calc R
C35 C 1.1172(3) 1.0956(4) 0.7353(3) 0.0258(11) Uani 1 1 d .
C36 C 1.1794(3) 1.1320(4) 0.8381(3) 0.0322(12) Uani 1 1 d .
H36A H 1.2141 1.1140 0.8734 0.048 Uiso 1 1 calc R
H36B H 1.1359 1.1483 0.8570 0.048 Uiso 1 1 calc R
H36C H 1.1968 1.1837 0.8147 0.048 Uiso 1 1 calc R

loop_
_atom_site_aniso_label
_atom_site_aniso_U_11
_atom_site_aniso_U_22
_atom_site_aniso_U_33
_atom_site_aniso_U_23
_atom_site_aniso_U_13
_atom_site_aniso_U_12
U1 0.01991(8) 0.02378(10) 0.02142(8) 0.00164(7) 0.00097(6) 0.00024(7)
U2 0.02171(9) 0.02213(10) 0.02048(8) -0.00027(7) 0.00106(6) -0.00016(7)
U3 0.02452(9) 0.02464(11) 0.02191(9) -0.00048(7) 0.00159(7) 0.00248(7)
U4 0.02212(9) 0.02247(10) 0.02456(9) -0.00235(7) 0.00106(7) 0.00027(7)
O1 0.036(2) 0.033(2) 0.034(2) -0.0048(18) 0.0012(17) -0.0024(18)
O2 0.035(2) 0.030(2) 0.031(2) -0.0009(17) 0.0035(16) -0.0025(18)
O3 0.0264(18) 0.025(2) 0.0282(18) 0.0032(16) 0.0027(14) 0.0039(16)
O4 0.037(2) 0.030(2) 0.0274(19) 0.0051(17) -0.0021(16) -0.0008(18)
O5 0.0260(18) 0.031(2) 0.0289(19) -0.0038(17) 0.0012(15) 0.0001(16)
O6 0.029(2) 0.035(2) 0.037(2) -0.0023(18) -0.0010(16) 0.0054(17)
O7 0.034(2) 0.034(2) 0.0259(18) 0.0029(17) 0.0043(15) -0.0014(18)
O8 0.033(2) 0.032(2) 0.039(2) -0.0019(18) 0.0118(17) -0.0036(18)
O9 0.0239(17) 0.027(2) 0.0324(19) 0.0094(17) 0.0035(15) 0.0010(16)
O10 0.0210(17) 0.042(2) 0.0286(19) 0.0117(18) 0.0028(14) 0.0057(17)
O11 0.0259(18) 0.026(2) 0.0275(18) -0.0003(16) 0.0046(14) -0.0002(15)
O12 0.049(3) 0.031(2) 0.032(2) -0.0019(18) 0.0168(19) 0.002(2)
O13 0.034(2) 0.028(2) 0.0239(18) -0.0026(16) 0.0055(15) 0.0031(17)
O14 0.034(2) 0.032(2) 0.046(2) -0.008(2) -0.0094(18) 0.0105(19)
O15 0.0250(18) 0.037(2) 0.0301(19) 0.0115(18) 0.0033(15) 0.0021(17)
O16 0.0241(18) 0.026(2) 0.034(2) 0.0092(17) 0.0043(15) -0.0005(16)
O17 0.029(2) 0.036(2) 0.033(2) -0.0063(18) 0.0083(16) -0.0110(18)
O18 0.0280(18) 0.024(2) 0.0262(18) -0.0045(15) 0.0041(14) -0.0002(15)
O19 0.041(2) 0.024(2) 0.044(2) -0.0041(19) -0.0160(19) 0.0014(18)
O20 0.0322(19) 0.024(2) 0.0255(18) 0.0012(16) 0.0009(15) 0.0008(16)
O21 0.0247(17) 0.024(2) 0.0269(18) -0.0048(15) 0.0001(14) 0.0006(15)
O22 0.055(3) 0.029(2) 0.0228(18) 0.0016(17) 0.0025(18) -0.003(2)
O23 0.0244(18) 0.050(3) 0.0260(19) -0.0134(18) 0.0011(15) -0.0009(18)
O24 0.0242(18) 0.027(2) 0.0264(18) -0.0008(15) 0.0029(14) 0.0021(15)
O25 0.0226(17) 0.034(2) 0.034(2) 0.0120(18) 0.0016(15) 0.0027(16)
O26 0.0227(17) 0.033(2) 0.034(2) 0.0112(18) 0.0026(15) -0.0008(16)
O27 0.0286(18) 0.026(2) 0.0207(16) -0.0010(15) 0.0007(14) -0.0010(16)
O28 0.0287(18) 0.027(2) 0.0272(18) -0.0010(16) 0.0008(15) 0.0008(16)
O29 0.0272(18) 0.023(2) 0.0306(19) -0.0008(16) -0.0022(15) 0.0005(16)
O30 0.039(3) 0.030(3) 0.035(3) -0.005(3) -0.001(2) 0.006(3)
O31 0.068(7) 0.062(8) 0.056(7) 0.001(6) -0.008(5) 0.000(6)
O32 0.044(11) 0.086(18) 0.040(10) 0.032(11) -0.003(8) 0.006(11)
O33 0.030(8) 0.050(12) 0.035(9) 0.010(8) -0.008(7) 0.006(8)
C1 0.024(2) 0.021(3) 0.024(2) -0.001(2) 0.0038(18) -0.001(2)
C2 0.022(2) 0.027(3) 0.030(3) -0.002(2) 0.0044(19) 0.007(2)
C3 0.020(2) 0.024(3) 0.027(2) -0.003(2) 0.0031(18) 0.005(2)
C4 0.020(2) 0.027(3) 0.028(2) -0.001(2) 0.0031(19) -0.001(2)
C5 0.021(2) 0.027(3) 0.024(2) -0.003(2) 0.0055(18) 0.000(2)
C6 0.027(2) 0.029(3) 0.022(2) -0.002(2) 0.0074(19) -0.001(2)
C7 0.024(2) 0.023(3) 0.023(2) -0.002(2) -0.0009(18) -0.001(2)
C8 0.033(3) 0.027(3) 0.033(3) -0.006(2) 0.006(2) -0.004(2)
C9 0.023(2) 0.029(3) 0.023(2) 0.003(2) -0.0010(18) 0.000(2)
C10 0.030(3) 0.038(4) 0.038(3) 0.002(3) 0.003(2) 0.007(3)
C11 0.028(2) 0.022(3) 0.025(2) 0.002(2) 0.009(2) -0.002(2)
C12 0.026(3) 0.034(3) 0.029(3) -0.002(2) 0.009(2) -0.003(2)
C13 0.031(3) 0.016(2) 0.020(2) 0.0013(18) 0.0002(18) 0.002(2)
C14 0.028(2) 0.018(3) 0.024(2) -0.003(2) 0.0010(19) 0.001(2)
C15 0.025(2) 0.025(3) 0.021(2) 0.002(2) 0.0025(18) -0.002(2)
C16 0.025(2) 0.027(3) 0.021(2) 0.004(2) 0.0032(19) -0.004(2)
C17 0.021(2) 0.028(3) 0.025(2) 0.003(2) 0.0030(18) -0.002(2)
C18 0.023(2) 0.027(3) 0.023(2) 0.000(2) 0.0004(18) -0.009(2)
C19 0.027(2) 0.027(3) 0.021(2) 0.001(2) 0.0012(19) 0.001(2)
C20 0.042(3) 0.023(3) 0.024(2) -0.005(2) 0.001(2) 0.002(2)
C21 0.020(2) 0.026(3) 0.022(2) 0.001(2) 0.0004(17) -0.001(2)
C22 0.031(3) 0.026(3) 0.027(3) 0.004(2) 0.006(2) -0.003(2)
C23 0.023(2) 0.020(3) 0.028(2) -0.002(2) 0.0036(19) 0.002(2)
C24 0.025(3) 0.036(3) 0.033(3) 0.004(2) 0.005(2) -0.003(2)
C25 0.023(2) 0.027(3) 0.023(2) -0.002(2) -0.0074(18) 0.004(2)
C26 0.022(2) 0.028(3) 0.025(2) 0.001(2) -0.0029(19) 0.001(2)
C27 0.028(2) 0.026(3) 0.019(2) 0.001(2) -0.0003(18) 0.003(2)
C28 0.028(3) 0.034(3) 0.018(2) 0.001(2) -0.0024(18) 0.005(2)
C29 0.024(2) 0.023(3) 0.024(2) -0.002(2) -0.0020(18) 0.001(2)
C30 0.022(2) 0.036(3) 0.023(2) 0.003(2) -0.0010(18) 0.004(2)
C31 0.021(2) 0.023(3) 0.024(2) 0.000(2) 0.0001(18) 0.003(2)
C32 0.022(2) 0.037(3) 0.033(3) -0.008(3) -0.004(2) 0.007(2)
C33 0.027(2) 0.020(3) 0.023(2) 0.0042(19) 0.0000(19) 0.001(2)
C34 0.037(3) 0.036(3) 0.030(3) 0.010(3) 0.006(2) 0.003(3)
C35 0.022(2) 0.028(3) 0.027(2) 0.001(2) 0.0000(19) 0.004(2)
C36 0.035(3) 0.029(3) 0.033(3) -0.010(2) 0.000(2) -0.001(2)

loop_
_atom_type_symbol
_atom_type_description
_atom_type_scat_dispersion_real
_atom_type_scat_dispersion_imag
_atom_type_scat_source
C C 0.0033 0.0016 'International Tables Vol C Tables 4.2.6.8 and 6.1.1.4'
H H 0.0000 0.0000 'International Tables Vol C Tables 4.2.6.8 and 6.1.1.4'
O O 0.0106 0.0060 'International Tables Vol C Tables 4.2.6.8 and 6.1.1.4'
U U -9.6767 9.6646 'International Tables Vol C Tables 4.2.6.8 and 6.1.1.4'

loop_
_geom_angle_atom_site_label_1
_geom_angle_atom_site_label_2
_geom_angle_atom_site_label_3
_geom_angle
_geom_angle_site_symmetry_1
_geom_angle_site_symmetry_3
O1 U1 O2 179.09(19) . .
O1 U1 O25 89.73(18) . 3_776
O2 U1 O25 90.91(17) . 3_776
O1 U1 O15 90.11(18) . .
O2 U1 O15 90.14(17) . .
O25 U1 O15 118.56(12) 3_776 .
O1 U1 O9 90.56(17) . .
O2 U1 O9 88.56(16) . .
O25 U1 O9 121.00(12) 3_776 .
O15 U1 O9 120.44(12) . .
O1 U1 O10 88.80(17) . .
O2 U1 O10 90.47(17) . .
O25 U1 O10 172.21(13) 3_776 .
O15 U1 O10 69.10(12) . .
O9 U1 O10 51.38(12) . .
O1 U1 O26 88.01(18) . 3_776
O2 U1 O26 91.88(17) . 3_776
O25 U1 O26 52.01(12) 3_776 3_776
O15 U1 O26 170.37(12) . 3_776
O9 U1 O26 69.04(12) . 3_776
O10 U1 O26 120.28(12) . 3_776
O1 U1 O16 88.48(17) . .
O2 U1 O16 92.35(16) . .
O25 U1 O16 67.22(12) 3_776 .
O15 U1 O16 51.37(12) . .
O9 U1 O16 171.73(12) . .
O10 U1 O16 120.38(12) . .
O26 U1 O16 119.12(12) 3_776 .
O3 U2 O4 177.81(18) . .
O3 U2 O23 89.64(17) . .
O4 U2 O23 90.07(18) . .
O3 U2 O21 93.88(16) . .
O4 U2 O21 88.10(17) . .
O23 U2 O21 72.18(13) . .
O3 U2 O17 88.10(16) . .
O4 U2 O17 89.70(17) . .
O23 U2 O17 84.11(14) . .
O21 U2 O17 156.18(13) . .
O3 U2 O11 87.02(15) . .
O4 U2 O11 94.41(16) . .
O23 U2 O11 146.66(14) . .
O21 U2 O11 74.97(13) . .
O17 U2 O11 128.85(13) . .
O3 U2 O27 92.36(16) . .
O4 U2 O27 86.80(16) . .
O23 U2 O27 149.66(13) . .
O21 U2 O27 137.74(12) . .
O17 U2 O27 65.71(13) . .
O11 U2 O27 63.68(12) . .
O5 U3 O6 178.79(18) . .
O5 U3 O12 89.43(18) . .
O6 U3 O12 90.57(18) . .
O5 U3 O13 93.87(16) . .
O6 U3 O13 87.28(17) . .
O12 U3 O13 71.90(14) . .
O5 U3 O22 88.53(17) . .
O6 U3 O22 90.26(18) . .
O12 U3 O22 83.24(15) . .
O13 U3 O22 154.97(15) . .
O5 U3 O20 85.07(16) . 3_776
O6 U3 O20 95.60(17) . 3_776
O12 U3 O20 146.37(14) . 3_776
O13 U3 O20 75.41(14) . 3_776
O22 U3 O20 129.61(14) . 3_776
O5 U3 O28 95.09(15) . .
O6 U3 O28 84.27(16) . .
O12 U3 O28 148.19(14) . .
O13 U3 O28 138.78(14) . .
O22 U3 O28 65.47(14) . .
O20 U3 O28 65.43(13) 3_776 .
O7 U4 O8 179.3(2) . .
O7 U4 O19 88.99(18) . .
O8 U4 O19 91.55(18) . .
O7 U4 O18 94.20(17) . .
O8 U4 O18 86.44(17) . .
O19 U4 O18 71.59(14) . .
O7 U4 O14 88.39(18) . 3_776
O8 U4 O14 91.19(18) . 3_776
O19 U4 O14 81.30(15) . 3_776
O18 U4 O14 152.70(14) . 3_776
O7 U4 O24 87.01(16) . .
O8 U4 O24 92.79(16) . .
O19 U4 O24 147.56(14) . .
O18 U4 O24 76.62(13) . .
O14 U4 O24 130.68(14) 3_776 .
O7 U4 O29 93.33(17) . .
O8 U4 O29 85.95(16) . .
O19 U4 O29 147.27(14) . .
O18 U4 O29 140.52(13) . .
O14 U4 O29 66.16(14) 3_776 .
O24 U4 O29 65.15(13) . .
C7 O9 U1 95.6(3) . .
C7 O10 U1 94.6(3) . .
C9 O11 U2 128.6(4) . .
C9 O12 U3 172.8(4) . .
C11 O13 U3 135.4(3) . .
C11 O14 U4 144.3(4) . 3_776
C19 O15 U1 96.8(3) . .
C19 O16 U1 94.3(3) . .
C21 O17 U2 140.7(4) . .
C21 O18 U4 129.2(3) . .
C23 O19 U4 176.8(4) . .
C23 O20 U3 132.7(4) . 3_776
C31 O21 U2 129.5(3) . .
C31 O22 U3 141.4(4) . .
C33 O23 U2 172.3(4) . .
C33 O24 U4 130.5(3) . .
C35 O25 U1 96.2(3) . 3_776
C35 O26 U1 93.3(3) . 3_776
U2 O27 H27A 108.1 . .
U2 O27 H27B 128.8 . .
H27A O27 H27B 92.3 . .
U3 O28 H28A 110.1 . .
U3 O28 H28B 104.0 . .
H28A O28 H28B 105.3 . .
U4 O29 H29A 108.2 . .
U4 O29 H29B 106.5 . .
H29A O29 H29B 124.2 . .
C7 C1 C2 113.7(4) . .
C7 C1 C6 115.1(5) . .
C2 C1 C6 110.8(4) . .
C7 C1 C8 100.7(4) . .
C2 C1 C8 108.4(5) . .
C6 C1 C8 107.2(4) . .
C3 C2 C1 117.9(5) . .
C3 C2 H2A 107.8 . .
C1 C2 H2A 107.8 . .
C3 C2 H2B 107.8 . .
C1 C2 H2B 107.8 . .
H2A C2 H2B 107.2 . .
C4 C3 C2 111.3(4) . .
C4 C3 C9 113.6(5) . .
C2 C3 C9 112.4(4) . .
C4 C3 C10 108.0(4) . .
C2 C3 C10 107.5(5) . .
C9 C3 C10 103.5(4) . .
C3 C4 C5 117.7(4) . .
C3 C4 H4A 107.9 . .
C5 C4 H4A 107.9 . .
C3 C4 H4B 107.9 . .
C5 C4 H4B 107.9 . .
H4A C4 H4B 107.2 . .
C4 C5 C6 111.6(5) . .
C4 C5 C11 114.2(4) . .
C6 C5 C11 114.2(4) . .
C4 C5 C12 107.1(4) . .
C6 C5 C12 107.5(4) . .
C11 C5 C12 101.2(4) . .
C5 C6 C1 118.3(4) . .
C5 C6 H6A 107.7 . .
C1 C6 H6A 107.7 . .
C5 C6 H6B 107.7 . .
C1 C6 H6B 107.7 . .
H6A C6 H6B 107.1 . .
O10 C7 O9 118.0(5) . .
O10 C7 C1 121.5(5) . .
O9 C7 C1 119.7(5) . .
C1 C8 H8A 109.5 . .
C1 C8 H8B 109.5 . .
H8A C8 H8B 109.5 . .
C1 C8 H8C 109.5 . .
H8A C8 H8C 109.5 . .
H8B C8 H8C 109.5 . .
O12 C9 O11 123.2(5) . .
O12 C9 C3 120.5(5) . .
O11 C9 C3 116.3(5) . .
C3 C10 H10A 109.5 . .
C3 C10 H10B 109.5 . .
H10A C10 H10B 109.5 . .
C3 C10 H10C 109.5 . .
H10A C10 H10C 109.5 . .
H10B C10 H10C 109.5 . .
O14 C11 O13 123.4(5) . .
O14 C11 C5 118.7(5) . .
O13 C11 C5 117.4(5) . .
C5 C12 H12A 109.5 . .
C5 C12 H12B 109.5 . .
H12A C12 H12B 109.5 . .
C5 C12 H12C 109.5 . .
H12A C12 H12C 109.5 . .
H12B C12 H12C 109.5 . .
C19 C13 C18 116.0(4) . .
C19 C13 C14 114.1(4) . .
C18 C13 C14 111.0(4) . .
C19 C13 C20 101.5(4) . .
C18 C13 C20 106.4(4) . .
C14 C13 C20 106.7(4) . .
C15 C14 C13 119.0(4) . .
C15 C14 H14A 107.6 . .
C13 C14 H14A 107.6 . .
C15 C14 H14B 107.6 . .
C13 C14 H14B 107.6 . .
H14A C14 H14B 107.0 . .
C21 C15 C16 112.9(4) . .
C21 C15 C14 115.7(4) . .
C16 C15 C14 110.5(4) . .
C21 C15 C22 102.1(4) . .
C16 C15 C22 108.7(4) . .
C14 C15 C22 106.3(4) . .
C15 C16 C17 116.8(4) . .
C15 C16 H16A 108.1 . .
C17 C16 H16A 108.1 . .
C15 C16 H16B 108.1 . .
C17 C16 H16B 108.1 . .
H16A C16 H16B 107.3 . .
C23 C17 C16 115.5(4) . .
C23 C17 C18 111.9(4) . .
C16 C17 C18 109.7(4) . .
C23 C17 C24 104.0(4) . .
C16 C17 C24 107.7(4) . .
C18 C17 C24 107.5(4) . .
C13 C18 C17 118.3(4) . .
C13 C18 H18A 107.7 . .
C17 C18 H18A 107.7 . .
C13 C18 H18B 107.7 . .
C17 C18 H18B 107.7 . .
H18A C18 H18B 107.1 . .
O16 C19 O15 117.4(5) . .
O16 C19 C13 121.7(5) . .
O15 C19 C13 120.0(5) . .
C13 C20 H20A 109.5 . .
C13 C20 H20B 109.5 . .
H20A C20 H20B 109.5 . .
C13 C20 H20C 109.5 . .
H20A C20 H20C 109.5 . .
H20B C20 H20C 109.5 . .
O17 C21 O18 123.2(5) . .
O17 C21 C15 119.0(5) . .
O18 C21 C15 117.5(4) . .
C15 C22 H22A 109.5 . .
C15 C22 H22B 109.5 . .
H22A C22 H22B 109.5 . .
C15 C22 H22C 109.5 . .
H22A C22 H22C 109.5 . .
H22B C22 H22C 109.5 . .
O19 C23 O20 123.1(5) . .
O19 C23 C17 120.0(5) . .
O20 C23 C17 116.6(5) . .
C17 C24 H24A 109.5 . .
C17 C24 H24B 109.5 . .
H24A C24 H24B 109.5 . .
C17 C24 H24C 109.5 . .
H24A C24 H24C 109.5 . .
H24B C24 H24C 109.5 . .
C26 C25 C31 113.1(4) . .
C26 C25 C30 110.6(4) . .
C31 C25 C30 115.4(4) . .
C26 C25 C32 108.7(4) . .
C31 C25 C32 101.0(4) . .
C30 C25 C32 107.3(4) . .
C25 C26 C27 117.7(5) . .
C25 C26 H26A 107.9 . .
C27 C26 H26A 107.9 . .
C25 C26 H26B 107.9 . .
C27 C26 H26B 107.9 . .
H26A C26 H26B 107.2 . .
C33 C27 C28 111.5(4) . .
C33 C27 C34 105.7(5) . .
C28 C27 C34 107.7(4) . .
C33 C27 C26 113.8(4) . .
C28 C27 C26 110.4(5) . .
C34 C27 C26 107.4(4) . .
C27 C28 C29 118.5(4) . .
C27 C28 H28C 107.7 . .
C29 C28 H28C 107.7 . .
C27 C28 H28D 107.7 . .
C29 C28 H28D 107.7 . .
H28C C28 H28D 107.1 . .
C35 C29 C30 114.1(4) . .
C35 C29 C28 114.3(4) . .
C30 C29 C28 111.1(5) . .
C35 C29 C36 101.4(4) . .
C30 C29 C36 107.9(4) . .
C28 C29 C36 107.3(4) . .
C29 C30 C25 118.9(5) . .
C29 C30 H30A 107.6 . .
C25 C30 H30A 107.6 . .
C29 C30 H30B 107.6 . .
C25 C30 H30B 107.6 . .
H30A C30 H30B 107.0 . .
O22 C31 O21 122.9(5) . .
O22 C31 C25 119.5(5) . .
O21 C31 C25 117.3(5) . .
C25 C32 H32A 109.5 . .
C25 C32 H32B 109.5 . .
H32A C32 H32B 109.5 . .
C25 C32 H32C 109.5 . .
H32A C32 H32C 109.5 . .
H32B C32 H32C 109.5 . .
O23 C33 O24 121.8(5) . .
O23 C33 C27 121.3(5) . .
O24 C33 C27 116.7(4) . .
C27 C34 H34A 109.5 . .
C27 C34 H34B 109.5 . .
H34A C34 H34B 109.5 . .
C27 C34 H34C 109.5 . .
H34A C34 H34C 109.5 . .
H34B C34 H34C 109.5 . .
O26 C35 O25 118.3(5) . .
O26 C35 C29 121.6(5) . .
O25 C35 C29 119.4(4) . .
C29 C36 H36A 109.5 . .
C29 C36 H36B 109.5 . .
H36A C36 H36B 109.5 . .
C29 C36 H36C 109.5 . .
H36A C36 H36C 109.5 . .
H36B C36 H36C 109.5 . .

loop_
_geom_bond_atom_site_label_1
_geom_bond_atom_site_label_2
_geom_bond_distance
_geom_bond_site_symmetry_2
U1 O1 1.755(4) .
U1 O2 1.757(4) .
U1 O25 2.452(4) 3_776
U1 O15 2.472(4) .
U1 O9 2.486(4) .
U1 O10 2.513(4) .
U1 O26 2.521(4) 3_776
U1 O16 2.533(4) .
U2 O3 1.769(4) .
U2 O4 1.773(4) .
U2 O23 2.324(4) .
U2 O21 2.329(4) .
U2 O17 2.387(4) .
U2 O11 2.397(4) .
U2 O27 2.459(4) .
U3 O5 1.767(4) .
U3 O6 1.774(4) .
U3 O12 2.313(4) .
U3 O13 2.329(4) .
U3 O22 2.383(4) .
U3 O20 2.394(4) 3_776
U3 O28 2.500(4) .
U4 O7 1.760(4) .
U4 O8 1.774(4) .
U4 O19 2.339(4) .
U4 O18 2.373(4) .
U4 O14 2.390(4) 3_776
U4 O24 2.401(4) .
U4 O29 2.491(4) .
O9 C7 1.270(6) .
O10 C7 1.258(6) .
O11 C9 1.273(6) .
O12 C9 1.251(7) .
O13 C11 1.261(7) .
O14 C11 1.243(7) .
O14 U4 2.390(4) 3_776
O15 C19 1.277(6) .
O16 C19 1.263(6) .
O17 C21 1.255(6) .
O18 C21 1.264(6) .
O19 C23 1.248(7) .
O20 C23 1.260(6) .
O20 U3 2.394(4) 3_776
O21 C31 1.264(7) .
O22 C31 1.258(7) .
O23 C33 1.253(6) .
O24 C33 1.263(6) .
O25 C35 1.277(7) .
O25 U1 2.452(4) 3_776
O26 C35 1.263(6) .
O26 U1 2.521(4) 3_776
O27 H27A 0.8305 .
O27 H27B 0.9108 .
O28 H28A 0.8743 .
O28 H28B 0.7798 .
O29 H29A 0.8408 .
O29 H29B 0.8200 .
C1 C7 1.532(7) .
C1 C2 1.542(7) .
C1 C6 1.542(7) .
C1 C8 1.551(8) .
C2 C3 1.537(8) .
C2 H2A 0.9900 .
C2 H2B 0.9900 .
C3 C4 1.527(7) .
C3 C9 1.545(7) .
C3 C10 1.551(8) .
C4 C5 1.531(7) .
C4 H4A 0.9900 .
C4 H4B 0.9900 .
C5 C6 1.532(7) .
C5 C11 1.544(7) .
C5 C12 1.550(7) .
C6 H6A 0.9900 .
C6 H6B 0.9900 .
C8 H8A 0.9800 .
C8 H8B 0.9800 .
C8 H8C 0.9800 .
C10 H10A 0.9800 .
C10 H10B 0.9800 .
C10 H10C 0.9800 .
C12 H12A 0.9800 .
C12 H12B 0.9800 .
C12 H12C 0.9800 .
C13 C19 1.521(7) .
C13 C18 1.533(7) .
C13 C14 1.549(7) .
C13 C20 1.578(7) .
C14 C15 1.544(7) .
C14 H14A 0.9900 .
C14 H14B 0.9900 .
C15 C21 1.528(7) .
C15 C16 1.535(7) .
C15 C22 1.553(7) .
C16 C17 1.538(7) .
C16 H16A 0.9900 .
C16 H16B 0.9900 .
C17 C23 1.525(8) .
C17 C18 1.548(7) .
C17 C24 1.555(7) .
C18 H18A 0.9900 .
C18 H18B 0.9900 .
C20 H20A 0.9800 .
C20 H20B 0.9800 .
C20 H20C 0.9800 .
C22 H22A 0.9800 .
C22 H22B 0.9800 .
C22 H22C 0.9800 .
C24 H24A 0.9800 .
C24 H24B 0.9800 .
C24 H24C 0.9800 .
C25 C26 1.526(8) .
C25 C31 1.527(7) .
C25 C30 1.559(8) .
C25 C32 1.573(7) .
C26 C27 1.548(7) .
C26 H26A 0.9900 .
C26 H26B 0.9900 .
C27 C33 1.532(7) .
C27 C28 1.535(8) .
C27 C34 1.544(7) .
C28 C29 1.547(8) .
C28 H28C 0.9900 .
C28 H28D 0.9900 .
C29 C35 1.528(7) .
C29 C30 1.533(7) .
C29 C36 1.568(8) .
C30 H30A 0.9900 .
C30 H30B 0.9900 .
C32 H32A 0.9800 .
C32 H32B 0.9800 .
C32 H32C 0.9800 .
C34 H34A 0.9800 .
C34 H34B 0.9800 .
C34 H34C 0.9800 .
C36 H36A 0.9800 .
C36 H36B 0.9800 .
C36 H36C 0.9800 .

loop_
_geom_hbond_atom_site_label_D
_geom_hbond_atom_site_label_H
_geom_hbond_atom_site_label_A
_geom_hbond_distance_DH
_geom_hbond_distance_HA
_geom_hbond_distance_DA
_geom_hbond_angle_DHA
_geom_hbond_site_symmetry_A
O27 H27A O10 0.83 1.87 2.667(5) 159.6 .
O27 H27B O15 0.91 1.81 2.623(5) 146.6 .
O28 H28A O16 0.87 1.98 2.676(5) 136.0 3_776
O28 H28B O25 0.78 1.99 2.727(5) 158.5 .
O29 H29A O9 0.84 1.94 2.682(6) 146.8 3_776
O29 H29B O24 0.82 2.23 2.635(5) 110.4 .
O29 H29B O26 0.82 2.18 2.731(5) 125.0 .
